data_1511492
loop_
_publ_author_name
'Rogl, P.'
'Hiebl, K.'
'Sienko, M.J.'

_publ_section_title
;
 Magnetic behaviour and structural chemistry of RE (Os, Ir)4 B4 borides
 (RE = rare earth)
;
_journal_name_full 'Journal of the Less-Common Metals'
_journal_page_first 21
_journal_page_last 28
_journal_paper_doi 10.1016/0022-5088(81)90193-4
_journal_volume 82
_journal_year 1981
_chemical_formula_sum 'B4 Nd Os4'
_chemical_name_systematic 'Nd Os4 B4'
_space_group_IT_number 86
_symmetry_space_group_name_Hall '-P 4bc'
_symmetry_space_group_name_H-M 'P 42/n :2'
_cell_angle_alpha 90
_cell_angle_beta 90
_cell_angle_gamma 90
_cell_formula_units_Z 2
_cell_length_a 7.5591
_cell_length_b 7.5591
_cell_length_c 4.0026
_cell_volume 228.709
_citation_journal_id_ASTM JCOMAH
_cod_data_source_file boron4-x_122.cif
_cod_data_source_block B4Nd1Os4
_cod_original_cell_volume 228.7086
_cod_original_formula_sum 'B4 Nd1 Os4'
_cod_database_code 1511492

loop_
_symmetry_equiv_pos_as_xyz
x,y,z
-y,x+1/2,z+1/2
-x+1/2,-y+1/2,z
y+1/2,-x,z+1/2
-x,-y,-z
y,-x-1/2,-z-1/2
x-1/2,y-1/2,-z
-y-1/2,x,-z-1/2

loop_
_atom_site_label
_atom_site_type_symbol
_atom_site_fract_x
_atom_site_fract_y
_atom_site_fract_z
_atom_site_occupancy
_atom_site_U_iso_or_equiv
Os1 Os 0.6061 0.1418 0.1372 1 0.0
B1 B 0.532 0.415 0.15 1 0.0
Nd1 Nd 0.25 0.25 0.75 1 0.0
